data_4100284
loop_
_publ_author_name
'Kleigrewe, Nina'
'Steffen, Winfried'
'Bl\"omker, Tobias'
'Kehr, Gerald'
'Fr\"ohlich, Roland'
'Wibbeling, Birgit'
'Erker, Gerhard'
'Wasilke, Julia-Christina'
'Wu, Guang'
'Bazan, Guillermo C.'

_publ_section_title
;
 Chelate Bis(imino)pyridine Cobalt Complexes: Synthesis, Reduction,
 and Evidence for the Generation of Ethene Polymerization Catalysts by
 Li^+^ Cation Activation
;
_journal_coden_ASTM JACSAT
_journal_issue 40
_journal_name_full 'Journal of the American Chemical Society'
_journal_page_first 13955
_journal_page_last 13968
_journal_paper_doi 10.1021/ja052129k
_journal_volume 127
_journal_year 2005
_chemical_formula_sum 'C39 H55 Cl2 Co N3 O3.5'
_chemical_formula_weight 751.69
_space_group_IT_number 60
_symmetry_cell_setting orthorhombic
_symmetry_space_group_name_Hall '-P 2n 2ab'
_symmetry_space_group_name_H-M 'P b c n'
_cell_angle_alpha 90.00
_cell_angle_beta 90.00
_cell_angle_gamma 90.00
_cell_formula_units_Z 8
_cell_length_a 35.520(3)
_cell_length_b 11.5844(10)
_cell_length_c 18.7071(16)
_cell_measurement_temperature 117(1)
_cell_volume 7697.6(11)
_diffrn_ambient_temperature 117(1)
_exptl_crystal_density_diffrn 1.297
_cod_depositor_comments
;
The following automatic conversions were performed:
'_symmetry_cell_setting' value 'Orthorhombic' changed to 'orthorhombic'
according to '/home/saulius/struct/CIF-dictionaries/cif_core.dic'
dictionary named 'cif_core.dic' version 2.4.1 from 2010-06-29.

Automatic conversion script
Id: cif_fix_enum 1527 2010-12-29 10:47:43Z saulius 

 Updated bibliographic information.

 Antanas Vaitkus,
 2019-10-02
;
_cod_original_formula_sum 'C39 H55 Cl2 Co N3 O3.50'
_cod_database_code 4100284

loop_
_symmetry_equiv_pos_as_xyz
'x, y, z'
'-x+1/2, -y+1/2, z+1/2'
'-x, y, -z+1/2'
'x+1/2, -y+1/2, -z'
'-x, -y, -z'
'x-1/2, y-1/2, -z-1/2'
'x, -y, z-1/2'
'-x-1/2, y-1/2, z'

loop_
_atom_site_label
_atom_site_type_symbol
_atom_site_fract_x
_atom_site_fract_y
_atom_site_fract_z
_atom_site_U_iso_or_equiv
_atom_site_adp_type
_atom_site_occupancy
_atom_site_symmetry_multiplicity
_atom_site_calc_flag
_atom_site_refinement_flags
_atom_site_disorder_assembly
_atom_site_disorder_group
C1 C 0.39550(19) 0.5367(5) -0.0874(3) 0.0242(17) Uani 1 1 d . . .
C2 C 0.4073(2) 0.4730(6) -0.1462(3) 0.0332(18) Uani 1 1 d . . .
H2 H 0.4321 0.4809 -0.1615 0.040 Uiso 1 1 calc R . .
C3 C 0.3841(2) 0.3988(6) -0.1827(3) 0.0331(18) Uani 1 1 d . . .
H3 H 0.3931 0.3573 -0.2217 0.040 Uiso 1 1 calc R . .
C4 C 0.3475(2) 0.3867(6) -0.1609(3) 0.0321(18) Uani 1 1 d . . .
H4 H 0.3318 0.3361 -0.1853 0.039 Uiso 1 1 calc R . .
C5 C 0.33307(19) 0.4489(5) -0.1025(3) 0.0229(17) Uani 1 1 d . . .
C6 C 0.3584(2) 0.5221(5) -0.0664(3) 0.0224(15) Uani 1 1 d . . .
C7 C 0.34158(18) 0.6669(5) 0.0212(3) 0.0209(16) Uani 1 1 d . . .
C8 C 0.34198(17) 0.7776(5) -0.0216(3) 0.0209(16) Uani 1 1 d . . .
C9 C 0.33852(17) 0.7806(5) -0.0948(3) 0.0218(16) Uani 1 1 d . . .
H9 H 0.3355 0.7125 -0.1205 0.026 Uiso 1 1 calc R . .
C10 C 0.33959(17) 0.8851(6) -0.1298(3) 0.0278(16) Uani 1 1 d . . .
H10 H 0.3370 0.8884 -0.1792 0.033 Uiso 1 1 calc R . .
C11 C 0.34460(17) 0.9852(5) -0.0904(3) 0.0242(17) Uani 1 1 d . . .
H11 H 0.3459 1.0567 -0.1129 0.029 Uiso 1 1 calc R . .
C12 C 0.34768(17) 0.9766(5) -0.0172(3) 0.0210(16) Uani 1 1 d . . .
C13 C 0.35315(18) 1.0769(5) 0.0314(4) 0.0252(17) Uani 1 1 d . . .
C14 C 0.3545(2) 1.1545(5) 0.1491(3) 0.0302(18) Uani 1 1 d . . .
C15 C 0.3184(2) 1.1992(6) 0.1622(4) 0.043(2) Uani 1 1 d . . .
C16 C 0.3158(3) 1.2949(7) 0.2072(4) 0.058(3) Uani 1 1 d . . .
H16 H 0.2925 1.3291 0.2155 0.070 Uiso 1 1 calc R . .
C17 C 0.3474(3) 1.3387(6) 0.2391(4) 0.059(3) Uani 1 1 d . . .
H17 H 0.3455 1.4034 0.2683 0.070 Uiso 1 1 calc R . .
C18 C 0.3816(3) 1.2891(6) 0.2287(4) 0.052(2) Uani 1 1 d . . .
H18 H 0.4025 1.3193 0.2520 0.063 Uiso 1 1 calc R . .
C19 C 0.3860(2) 1.1936(6) 0.1839(4) 0.0359(19) Uani 1 1 d . . .
C20 C 0.3404(2) 0.5963(5) 0.1403(3) 0.041(2) Uani 1 1 d . . .
H20A H 0.3270 0.5296 0.1236 0.062 Uiso 1 1 calc R . .
H20B H 0.3312 0.6178 0.1867 0.062 Uiso 1 1 calc R . .
H20C H 0.3668 0.5788 0.1434 0.062 Uiso 1 1 calc R . .
C21 C 0.3731(2) 1.2759(5) 0.0194(4) 0.051(2) Uani 1 1 d . . .
H21A H 0.3578 1.3221 0.0506 0.076 Uiso 1 1 calc R . .
H21B H 0.3806 1.3211 -0.0212 0.076 Uiso 1 1 calc R . .
H21C H 0.3951 1.2501 0.0447 0.076 Uiso 1 1 calc R . .
C22 C 0.4235(2) 0.6065(6) -0.0438(4) 0.0324(18) Uani 1 1 d . . .
H22 H 0.4090(17) 0.663(5) -0.016(3) 0.039 Uiso 1 1 calc . . .
C23 C 0.4433(2) 0.5301(7) 0.0093(4) 0.063(3) Uani 1 1 d . . .
H23A H 0.4252 0.4963 0.0410 0.095 Uiso 1 1 calc R . .
H23B H 0.4609 0.5752 0.0364 0.095 Uiso 1 1 calc R . .
H23C H 0.4565 0.4700 -0.0157 0.095 Uiso 1 1 calc R . .
C24 C 0.4519(3) 0.6727(8) -0.0886(5) 0.084(3) Uani 1 1 d . . .
H24A H 0.4677 0.6191 -0.1139 0.126 Uiso 1 1 calc R . .
H24B H 0.4672 0.7200 -0.0580 0.126 Uiso 1 1 calc R . .
H24C H 0.4389 0.7207 -0.1223 0.126 Uiso 1 1 calc R . .
C25 C 0.2930(2) 0.4348(6) -0.0772(4) 0.0345(19) Uani 1 1 d . . .
H25 H 0.2937(17) 0.434(5) -0.025(3) 0.041 Uiso 1 1 calc . . .
C26 C 0.2682(2) 0.5359(6) -0.0993(4) 0.051(2) Uani 1 1 d . . .
H26A H 0.2788 0.6064 -0.0814 0.076 Uiso 1 1 calc R . .
H26B H 0.2434 0.5257 -0.0798 0.076 Uiso 1 1 calc R . .
H26C H 0.2668 0.5394 -0.1505 0.076 Uiso 1 1 calc R . .
C27 C 0.2744(2) 0.3210(6) -0.1005(4) 0.042(2) Uani 1 1 d . . .
H27A H 0.2688 0.3240 -0.1507 0.064 Uiso 1 1 calc R . .
H27B H 0.2514 0.3099 -0.0741 0.064 Uiso 1 1 calc R . .
H27C H 0.2912 0.2579 -0.0912 0.064 Uiso 1 1 calc R . .
C28 C 0.2819(3) 1.1422(10) 0.1327(6) 0.087(4) Uani 1 1 d . . .
H28 H 0.289(2) 1.075(7) 0.104(5) 0.104 Uiso 1 1 calc . . .
C29 C 0.2635(3) 1.2330(11) 0.0853(5) 0.125(5) Uani 1 1 d . . .
H29A H 0.2583 1.3008 0.1131 0.188 Uiso 1 1 calc R . .
H29B H 0.2405 1.2029 0.0662 0.188 Uiso 1 1 calc R . .
H29C H 0.2803 1.2524 0.0469 0.188 Uiso 1 1 calc R . .
C30 C 0.2551(3) 1.1059(8) 0.1936(6) 0.101(4) Uani 1 1 d . . .
H30A H 0.2460 1.1734 0.2177 0.152 Uiso 1 1 calc R . .
H30B H 0.2684 1.0579 0.2269 0.152 Uiso 1 1 calc R . .
H30C H 0.2343 1.0637 0.1740 0.152 Uiso 1 1 calc R . .
C31 C 0.4236(3) 1.1403(8) 0.1755(4) 0.057(3) Uani 1 1 d . . .
H31 H 0.422(2) 1.091(6) 0.133(4) 0.068 Uiso 1 1 calc . . .
C32 C 0.4558(2) 1.2255(9) 0.1639(5) 0.096(4) Uani 1 1 d . . .
H32A H 0.4500 1.2749 0.1242 0.144 Uiso 1 1 calc R . .
H32B H 0.4786 1.1837 0.1540 0.144 Uiso 1 1 calc R . .
H32C H 0.4591 1.2714 0.2061 0.144 Uiso 1 1 calc R . .
C33 C 0.4325(2) 1.0612(7) 0.2393(4) 0.069(3) Uani 1 1 d . . .
H33A H 0.4346 1.1068 0.2820 0.104 Uiso 1 1 calc R . .
H33B H 0.4558 1.0217 0.2309 0.104 Uiso 1 1 calc R . .
H33C H 0.4126 1.0057 0.2450 0.104 Uiso 1 1 calc R . .
C34 C 0.4435(5) 0.1574(12) 0.9155(9) 0.193(9) Uani 1 1 d . . .
H34A H 0.4261 0.1555 0.8755 0.231 Uiso 1 1 calc R . .
H34B H 0.4455 0.2365 0.9321 0.231 Uiso 1 1 calc R . .
C35 C 0.4787(4) 0.1168(14) 0.8945(10) 0.190(8) Uani 1 1 d . . .
H35A H 0.4985 0.1636 0.9155 0.228 Uiso 1 1 calc R . .
H35B H 0.4811 0.1201 0.8429 0.228 Uiso 1 1 calc R . .
C36 C 0.4820(4) -0.0097(16) 0.9207(10) 0.251(12) Uani 1 1 d . . .
H36A H 0.4851 -0.0627 0.8810 0.301 Uiso 1 1 calc R . .
H36B H 0.5027 -0.0191 0.9538 0.301 Uiso 1 1 calc R . .
C37 C 0.4445(4) -0.0270(11) 0.9573(7) 0.133(5) Uani 1 1 d . . .
H37A H 0.4274 -0.0696 0.9267 0.160 Uiso 1 1 calc R . .
H37B H 0.4477 -0.0697 1.0015 0.160 Uiso 1 1 calc R . .
C38 C 0.5199(4) 0.4408(17) 0.7978(6) 0.186(10) Uani 1 1 d . . .
H38A H 0.5469 0.4467 0.7905 0.224 Uiso 1 1 calc R . .
H38B H 0.5144 0.4595 0.8473 0.224 Uiso 1 1 calc R . .
C39 C 0.5074(6) 0.3292(17) 0.7817(19) 0.41(3) Uani 1 1 d . . .
H39A H 0.5284 0.2757 0.7833 0.495 Uiso 1 1 calc R . .
H39B H 0.4889 0.3047 0.8167 0.495 Uiso 1 1 calc R . .
Cl1 Cl 0.41612(5) 0.80618(16) 0.12847(11) 0.0473(5) Uani 1 1 d . . .
Cl2 Cl 0.32500(5) 0.87619(15) 0.22681(8) 0.0390(5) Uani 1 1 d . . .
Co Co 0.35838(3) 0.88309(7) 0.12541(4) 0.0251(3) Uani 1 1 d . . .
N1 N 0.34640(15) 0.5649(4) 0.0016(3) 0.0254(14) Uani 1 1 d . . .
N2 N 0.34591(13) 0.8737(4) 0.0177(2) 0.0200(12) Uani 1 1 d . . .
N3 N 0.35692(15) 1.0592(4) 0.0985(2) 0.0216(12) Uani 1 1 d . . .
O1 O 0.33474(12) 0.6916(3) 0.0906(2) 0.0280(11) Uani 1 1 d . . .
O2 O 0.35150(15) 1.1759(4) -0.0048(2) 0.0425(14) Uani 1 1 d . . .
O3 O 0.4300(2) 0.0854(7) 0.9715(4) 0.111(3) Uani 1 1 d . . .
O4 O 0.5000 0.5198(14) 0.7500 0.164(6) Uani 1 2 d S . .

loop_
_atom_site_aniso_label
_atom_site_aniso_U_11
_atom_site_aniso_U_22
_atom_site_aniso_U_33
_atom_site_aniso_U_23
_atom_site_aniso_U_13
_atom_site_aniso_U_12
C1 0.044(5) 0.009(4) 0.020(4) 0.001(3) -0.006(3) -0.002(3)
C2 0.044(5) 0.025(4) 0.031(5) 0.004(3) -0.003(4) 0.002(4)
C3 0.054(5) 0.023(4) 0.022(4) -0.008(3) -0.001(4) 0.009(4)
C4 0.062(6) 0.018(4) 0.016(4) -0.001(3) -0.012(4) 0.002(4)
C5 0.043(5) 0.012(4) 0.014(4) 0.011(3) -0.004(3) 0.001(3)
C6 0.039(4) 0.015(3) 0.013(4) 0.005(3) -0.004(4) 0.003(4)
C7 0.028(4) 0.021(4) 0.014(4) 0.001(3) -0.002(3) -0.009(3)
C8 0.025(4) 0.020(4) 0.018(4) -0.006(3) 0.000(3) 0.000(3)
C9 0.033(4) 0.018(4) 0.015(4) -0.003(3) -0.002(3) 0.004(3)
C10 0.038(4) 0.027(4) 0.018(4) -0.001(4) -0.008(3) 0.005(4)
C11 0.038(4) 0.015(4) 0.019(4) 0.001(3) -0.002(3) 0.004(3)
C12 0.027(4) 0.018(4) 0.018(4) -0.003(3) -0.003(3) 0.004(3)
C13 0.028(4) 0.015(4) 0.033(4) -0.003(3) -0.009(4) 0.003(3)
C14 0.064(6) 0.011(4) 0.016(4) -0.006(3) 0.001(4) -0.003(4)
C15 0.066(6) 0.035(5) 0.028(4) -0.010(4) -0.007(4) 0.012(5)
C16 0.120(8) 0.037(5) 0.017(4) 0.000(4) 0.004(5) 0.031(5)
C17 0.151(10) 0.014(4) 0.010(4) -0.003(3) 0.007(5) -0.003(6)
C18 0.108(8) 0.027(5) 0.022(5) -0.008(4) 0.003(5) -0.026(5)
C19 0.057(5) 0.031(5) 0.020(4) 0.005(4) 0.004(4) -0.019(4)
C20 0.079(6) 0.027(4) 0.019(4) 0.008(3) 0.005(4) -0.006(4)
C21 0.108(7) 0.015(4) 0.029(5) 0.003(3) -0.012(4) -0.014(4)
C22 0.042(5) 0.026(4) 0.029(4) 0.004(4) -0.008(4) 0.003(4)
C23 0.072(6) 0.053(6) 0.065(7) -0.002(5) -0.034(5) -0.004(5)
C24 0.114(8) 0.075(7) 0.063(7) -0.017(5) 0.008(6) -0.055(6)
C25 0.047(5) 0.025(4) 0.031(4) 0.000(4) -0.006(4) -0.005(4)
C26 0.045(5) 0.034(5) 0.073(7) -0.003(4) -0.010(4) -0.004(4)
C27 0.061(5) 0.027(4) 0.039(5) 0.001(4) -0.005(4) -0.019(4)
C28 0.079(8) 0.121(10) 0.060(7) -0.018(7) 0.022(6) 0.059(7)
C29 0.123(10) 0.226(15) 0.027(6) 0.060(8) 0.007(6) -0.035(10)
C30 0.105(9) 0.099(9) 0.101(10) 0.023(7) 0.014(7) 0.036(7)
C31 0.063(6) 0.072(7) 0.035(5) -0.024(5) -0.008(5) -0.021(5)
C32 0.077(7) 0.136(10) 0.075(7) -0.001(7) -0.009(6) -0.055(7)
C33 0.090(7) 0.076(7) 0.042(6) -0.020(5) -0.027(5) 0.004(6)
C34 0.201(18) 0.146(15) 0.231(19) 0.098(13) 0.143(16) 0.037(13)
C35 0.137(14) 0.156(16) 0.28(2) 0.064(16) 0.077(14) -0.002(13)
C36 0.097(11) 0.205(19) 0.45(3) 0.13(2) 0.148(15) 0.036(12)
C37 0.138(12) 0.108(11) 0.154(14) -0.009(10) 0.019(10) 0.034(10)
C38 0.087(11) 0.42(3) 0.053(8) 0.028(13) -0.008(7) 0.096(15)
C39 0.106(18) 0.34(3) 0.79(8) 0.32(4) -0.19(2) -0.097(18)
Cl1 0.0443(12) 0.0397(12) 0.0579(13) -0.0033(11) -0.0107(11) 0.0079(10)
Cl2 0.0728(14) 0.0252(9) 0.0190(9) 0.0015(9) 0.0086(9) 0.0009(11)
Co 0.0407(6) 0.0178(5) 0.0168(5) -0.0023(4) -0.0020(5) -0.0017(5)
N1 0.040(4) 0.017(3) 0.018(3) -0.005(3) -0.004(3) -0.007(3)
N2 0.028(3) 0.015(3) 0.017(3) -0.001(3) 0.001(2) 0.001(3)
N3 0.036(3) 0.015(3) 0.014(3) -0.007(2) -0.001(3) -0.001(3)
O1 0.056(3) 0.018(2) 0.010(2) 0.001(2) -0.001(2) -0.002(2)
O2 0.087(4) 0.012(3) 0.028(3) 0.004(2) -0.016(3) -0.001(3)
O3 0.139(7) 0.070(5) 0.123(7) -0.003(5) 0.027(6) 0.000(5)
O4 0.130(11) 0.258(18) 0.105(11) 0.000 -0.031(9) 0.000

loop_
_geom_bond_atom_site_label_1
_geom_bond_atom_site_label_2
_geom_bond_distance
_geom_bond_site_symmetry_2
_geom_bond_publ_flag
C1 C6 1.385(9) . ?
C1 C2 1.389(9) . ?
C1 C22 1.519(9) . ?
C2 C3 1.373(9) . ?
C3 C4 1.370(9) . ?
C4 C5 1.405(8) . ?
C5 C6 1.409(8) . ?
C5 C25 1.509(9) . ?
C6 N1 1.430(7) . ?
C7 N1 1.249(7) . ?
C7 O1 1.351(7) . ?
C7 C8 1.513(8) . ?
C8 N2 1.341(7) . ?
C8 C9 1.375(8) . ?
C9 C10 1.376(8) . ?
C10 C11 1.385(8) . ?
C11 C12 1.378(8) . ?
C12 N2 1.360(7) . ?
C12 C13 1.488(8) . ?
C13 N3 1.278(7) . ?
C13 O2 1.334(7) . ?
C14 C19 1.369(9) . ?
C14 C15 1.405(10) . ?
C14 N3 1.458(7) . ?
C15 C16 1.395(10) . ?
C15 C28 1.554(13) . ?
C16 C17 1.370(11) . ?
C17 C18 1.355(11) . ?
C18 C19 1.397(10) . ?
C19 C31 1.480(11) . ?
C20 O1 1.458(7) . ?
C21 O2 1.462(7) . ?
C22 C23 1.505(9) . ?
C22 C24 1.521(10) . ?
C25 C26 1.521(9) . ?
C25 C27 1.539(9) . ?
C28 C29 1.523(13) . ?
C28 C30 1.543(13) . ?
C31 C32 1.527(11) . ?
C31 C33 1.539(11) . ?
C34 C35 1.394(16) . ?
C34 O3 1.422(12) . ?
C35 C36 1.549(18) . ?
C36 C37 1.511(15) . ?
C37 O3 1.425(12) . ?
C38 C39 1.40(3) . ?
C38 O4 1.462(17) . ?
C39 C39 1.30(6) 3_656 ?
Cl1 Co 2.237(2) . ?
Cl2 Co 2.2384(19) . ?
Co N2 2.066(5) . ?
Co N3 2.103(5) . ?
Co O1 2.460(4) . ?
O4 C38 1.462(17) 3_656 ?
